data_9001567
loop_
_publ_author_name
'Balzar, D.'
'Ledbetter, H.'

_publ_section_title
;
 Crystal structure and compressibility of 3:2 mullite
;
_journal_name_full 'American Mineralogist'
_journal_page_first 1192
_journal_page_last 1196
_journal_volume 78
_journal_year 1993
_chemical_formula_sum 'Al2.25 O4.871 Si0.75'
_chemical_name_mineral Mullite
_space_group_IT_number 55
_symmetry_space_group_name_Hall '-P 2 2ab'
_symmetry_space_group_name_H-M 'P b a m'
_cell_angle_alpha 90
_cell_angle_beta 90
_cell_angle_gamma 90
_cell_length_a 7.54336
_cell_length_b 7.69176
_cell_length_c 2.88402
_cell_formula_units_Z 2
_cell_volume 167.336
_database_code_amcsd 0001618
_exptl_crystal_density_diffrn 3.170
_cod_original_formula_sum 'Al2.25 Si.75 O4.871'
_cod_database_code 9001567

loop_
_space_group_symop_operation_xyz
x,y,z
1/2+x,1/2-y,z
1/2-x,1/2+y,-z
1/2-x,1/2+y,z
1/2+x,1/2-y,-z
x,y,-z
-x,-y,z
-x,-y,-z

loop_
_atom_site_label
_atom_site_fract_x
_atom_site_fract_y
_atom_site_fract_z
_atom_site_occupancy
_atom_site_U_iso_or_equiv
Al 0.00000 0.00000 0.00000 1.00000 0.00291
Al1 0.14850 0.34070 0.50000 0.52500 0.00304
Si1 0.14850 0.34070 0.50000 0.34200 0.00304
Al2 0.26100 0.20730 0.50000 0.10000 ?
Si2 0.26100 0.20730 0.50000 0.03300 ?
O1 0.35770 0.42350 0.50000 1.00000 0.02685
O2 0.50000 0.00000 0.50000 0.47500 0.02609
O3 0.46350 0.04650 0.50000 0.19800 0.05737
O4 0.12650 0.21970 0.00000 1.00000 0.02736

loop_
_cod_related_entry_id
_cod_related_entry_database
_cod_related_entry_code
1 AMCSD 0001618
